data_4517286
loop_
_publ_author_name
'Duewel, Sabine'
'Schmermund, Luca'
'Faber, Tabea'
'Harms, Klaus'
'Srinivasan, Vasundara'
'Meggers, Eric'
'Hoebenreich, Sabrina'

_publ_section_title
;
 Directed Evolution of an FeII-Dependent Halogenase for Asymmetric
 C(sp3)--H Chlorination
;
_journal_name_full 'ACS Catalysis'
_journal_page_first 1272
_journal_paper_doi 10.1021/acscatal.9b04691
_journal_year 2019
_chemical_formula_sum 'C25 H31 N O'
_chemical_formula_weight 361.51
_space_group_IT_number 4
_space_group_name_Hall 'P 2yb'
_space_group_name_H-M_alt 'P 1 21 1'
_symmetry_cell_setting monoclinic
_symmetry_space_group_name_H-M 'P 1 21 1'
_atom_sites_solution_hydrogens geom
_atom_sites_solution_primary direct
_atom_sites_solution_secondary difmap
_audit_block_doi 10.5517/cc13c48w
_audit_creation_method SHELXL-97
_audit_update_record
;
2014-09-09 deposited with the CCDC.
2015-02-11 downloaded from the CCDC.
;
_cell_angle_alpha 90.00
_cell_angle_beta 92.239(4)
_cell_angle_gamma 90.00
_cell_formula_units_Z 4
_cell_length_a 13.5174(7)
_cell_length_b 6.0844(4)
_cell_length_c 24.6942(13)
_cell_measurement_reflns_used 2708
_cell_measurement_temperature 120(2)
_cell_measurement_theta_max 63.60
_cell_measurement_theta_min 3.67
_cell_volume 2029.4(2)
_computing_cell_refinement 'Bruker SAINT'
_computing_data_collection 'Bruker APEX2'
_computing_data_reduction 'Bruker SAINT'
_computing_molecular_graphics 'Bruker SHELXTL'
_computing_publication_material 'Bruker SHELXTL'
_computing_structure_refinement 'SHELXL-97 (Sheldrick, 2008)'
_computing_structure_solution 'SHELXS-97 (Sheldrick, 2008)'
_diffrn_ambient_temperature 120(2)
_diffrn_measured_fraction_theta_full 0.958
_diffrn_measured_fraction_theta_max 0.958
_diffrn_measurement_device_type 'Bruker APEX-II CCD'
_diffrn_measurement_method '\f and \w scans'
_diffrn_radiation_monochromator graphite
_diffrn_radiation_source 'fine-focus sealed tube'
_diffrn_radiation_type CuK\a
_diffrn_radiation_wavelength 1.54178
_diffrn_reflns_av_R_equivalents 0.0428
_diffrn_reflns_av_sigmaI/netI 0.0576
_diffrn_reflns_limit_h_max 14
_diffrn_reflns_limit_h_min -14
_diffrn_reflns_limit_k_max 7
_diffrn_reflns_limit_k_min -6
_diffrn_reflns_limit_l_max 28
_diffrn_reflns_limit_l_min -28
_diffrn_reflns_number 11602
_diffrn_reflns_theta_full 64.51
_diffrn_reflns_theta_max 64.51
_diffrn_reflns_theta_min 1.79
_exptl_absorpt_coefficient_mu 0.541
_exptl_absorpt_correction_T_max 0.9479
_exptl_absorpt_correction_T_min 0.8721
_exptl_absorpt_correction_type multi-scan
_exptl_absorpt_process_details SADABS
_exptl_crystal_colour colourless
_exptl_crystal_density_diffrn 1.183
_exptl_crystal_density_method 'not measured'
_exptl_crystal_description Rod
_exptl_crystal_F_000 784
_exptl_crystal_size_max 0.26
_exptl_crystal_size_mid 0.15
_exptl_crystal_size_min 0.10
_refine_diff_density_max 0.170
_refine_diff_density_min -0.160
_refine_diff_density_rms 0.037
_refine_ls_abs_structure_details 'Flack H D (1983), Acta Cryst. A39, 876-881'
_refine_ls_abs_structure_Flack 0.4(3)
_refine_ls_extinction_coef 0.00119(16)
_refine_ls_extinction_expression Fc^*^=kFc[1+0.001xFc^2^\l^3^/sin(2\q)]^-1/4^
_refine_ls_extinction_method SHELXL
_refine_ls_goodness_of_fit_ref 1.038
_refine_ls_hydrogen_treatment mixed
_refine_ls_matrix_type full
_refine_ls_number_parameters 506
_refine_ls_number_reflns 5757
_refine_ls_number_restraints 1
_refine_ls_restrained_S_all 1.038
_refine_ls_R_factor_all 0.0528
_refine_ls_R_factor_gt 0.0424
_refine_ls_shift/su_max 0.000
_refine_ls_shift/su_mean 0.000
_refine_ls_structure_factor_coef Fsqd
_refine_ls_weighting_details 'calc w=1/[\s^2^(Fo^2^)+(0.0441P)^2^+0.1081P] where P=(Fo^2^+2Fc^2^)/3'
_refine_ls_weighting_scheme calc
_refine_ls_wR_factor_gt 0.0932
_refine_ls_wR_factor_ref 0.1007
_reflns_number_gt 4951
_reflns_number_total 5757
_reflns_threshold_expression >2sigma(I)
_cod_data_source_file cs9b04691_si_004.cif
_cod_data_source_block baran108
_cod_depositor_comments
;
The following automatic conversions were performed:

data item '_symmetry_cell_setting' value 'Monoclinic' was changed to
'monoclinic' in accordance with the
/home/data/users/saulius/crontab/automatic-downloads/rss-feeds/ACS/lib/dictionaries/cif_core.dic
dictionary named 'cif_core.dic' version 2.4.2 last updated on
2011-04-26.

Automatic conversion script
Id: cif_fix_values 7556 2019-12-06 15:28:31Z antanas 
;
_cod_original_sg_symbol_H-M P2(1)
_cod_database_code 4517286

loop_
_symmetry_equiv_pos_as_xyz
'x, y, z'
'-x, y+1/2, -z'

loop_
_atom_site_label
_atom_site_type_symbol
_atom_site_fract_x
_atom_site_fract_y
_atom_site_fract_z
_atom_site_U_iso_or_equiv
_atom_site_adp_type
_atom_site_occupancy
_atom_site_symmetry_multiplicity
_atom_site_calc_flag
_atom_site_refinement_flags
C1 C 0.54760(18) 1.2193(6) 0.06016(12) 0.0407(8) Uani 1 1 d .
H1A H 0.5552 1.3443 0.0830 0.049 Uiso 1 1 calc R
H1B H 0.5338 1.2377 0.0224 0.049 Uiso 1 1 calc R
C2 C 0.55615(18) 1.0210(5) 0.08079(11) 0.0310(7) Uani 1 1 d .
H2 H 0.5478 0.9023 0.0560 0.037 Uiso 1 1 calc R
C3 C 0.57760(16) 0.9606(4) 0.13883(10) 0.0238(6) Uani 1 1 d .
C4 C 0.49685(16) 0.8071(4) 0.15880(10) 0.0232(6) Uani 1 1 d .
C5 C 0.50240(16) 0.7476(4) 0.21854(9) 0.0200(5) Uani 1 1 d .
H5 H 0.5632 0.6559 0.2247 0.024 Uiso 1 1 calc R
C6 C 0.51491(16) 0.9561(4) 0.25596(10) 0.0199(5) Uani 1 1 d .
H6 H 0.4521 1.0422 0.2514 0.024 Uiso 1 1 calc R
C7 C 0.59746(18) 1.1033(4) 0.23623(10) 0.0253(6) Uani 1 1 d .
H7A H 0.5994 1.2406 0.2578 0.030 Uiso 1 1 calc R
H7B H 0.6618 1.0277 0.2422 0.030 Uiso 1 1 calc R
C8 C 0.58334(18) 1.1606(4) 0.17641(10) 0.0247(6) Uani 1 1 d .
H8A H 0.6391 1.2548 0.1658 0.030 Uiso 1 1 calc R
H8B H 0.5217 1.2471 0.1712 0.030 Uiso 1 1 calc R
C9 C 0.67687(17) 0.8317(5) 0.14074(11) 0.0294(6) Uani 1 1 d .
H9A H 0.6691 0.6963 0.1195 0.044 Uiso 1 1 calc R
H9B H 0.6954 0.7948 0.1784 0.044 Uiso 1 1 calc R
H9C H 0.7288 0.9227 0.1255 0.044 Uiso 1 1 calc R
C10 C 0.41709(16) 0.6148(4) 0.23730(10) 0.0203(6) Uani 1 1 d .
C11 C 0.39632(16) 0.6255(4) 0.29293(10) 0.0190(5) Uani 1 1 d .
C12 C 0.44105(16) 0.7528(4) 0.33380(9) 0.0197(6) Uani 1 1 d .
C13 C 0.52727(16) 0.8981(4) 0.31775(10) 0.0198(5) Uani 1 1 d .
C14 C 0.62319(16) 0.7675(4) 0.33040(10) 0.0256(6) Uani 1 1 d .
H14A H 0.6294 0.7378 0.3694 0.038 Uiso 1 1 calc R
H14B H 0.6803 0.8537 0.3194 0.038 Uiso 1 1 calc R
H14C H 0.6208 0.6282 0.3105 0.038 Uiso 1 1 calc R
C15 C 0.52981(18) 1.1105(4) 0.35087(10) 0.0255(6) Uani 1 1 d .
H15A H 0.4712 1.1990 0.3412 0.038 Uiso 1 1 calc R
H15B H 0.5896 1.1938 0.3431 0.038 Uiso 1 1 calc R
H15C H 0.5302 1.0747 0.3896 0.038 Uiso 1 1 calc R
C16 C 0.35119(16) 0.4670(4) 0.21421(10) 0.0224(6) Uani 1 1 d .
H16 H 0.3474 0.4261 0.1771 0.027 Uiso 1 1 calc R
C17 C 0.31783(16) 0.4828(4) 0.30279(10) 0.0221(6) Uani 1 1 d .
C18 C 0.28299(16) 0.4567(4) 0.35493(10) 0.0243(6) Uani 1 1 d .
H18 H 0.2297 0.3601 0.3617 0.029 Uiso 1 1 calc R
C19 C 0.32889(17) 0.5762(4) 0.39615(10) 0.0246(6) Uani 1 1 d .
C20 C 0.40649(17) 0.7263(5) 0.38489(10) 0.0246(6) Uani 1 1 d .
H20 H 0.4352 0.8108 0.4138 0.030 Uiso 1 1 calc R
C21 C 0.30324(18) 0.5474(5) 0.45545(11) 0.0272(6) Uani 1 1 d .
C22 C 0.27803(19) 0.7690(5) 0.47853(11) 0.0324(7) Uani 1 1 d .
H22 H 0.2240 0.8442 0.4611 0.039 Uiso 1 1 calc R
C23 C 0.32203(19) 0.8704(5) 0.51991(11) 0.0368(7) Uani 1 1 d .
H23A H 0.3765 0.8032 0.5389 0.044 Uiso 1 1 calc R
H23B H 0.2993 1.0108 0.5308 0.044 Uiso 1 1 calc R
C24 C 0.39203(17) 0.4419(5) 0.48611(11) 0.0318(6) Uani 1 1 d .
H24A H 0.4500 0.5376 0.4837 0.048 Uiso 1 1 calc R
H24B H 0.4063 0.2987 0.4700 0.048 Uiso 1 1 calc R
H24C H 0.3765 0.4219 0.5242 0.048 Uiso 1 1 calc R
C25 C 0.21303(17) 0.3989(5) 0.46213(11) 0.0351(7) Uani 1 1 d .
H25A H 0.1989 0.3872 0.5007 0.053 Uiso 1 1 calc R
H25B H 0.2268 0.2525 0.4477 0.053 Uiso 1 1 calc R
H25C H 0.1556 0.4620 0.4423 0.053 Uiso 1 1 calc R
C1' C -0.05055(19) 0.6020(6) 0.44888(13) 0.0490(9) Uani 1 1 d .
H1'1 H -0.0541 0.7374 0.4297 0.059 Uiso 1 1 calc R
H1'2 H -0.0367 0.6012 0.4869 0.059 Uiso 1 1 calc R
C2' C -0.06490(17) 0.4150(6) 0.42267(11) 0.0362(7) Uani 1 1 d .
H2' H -0.0606 0.2843 0.4437 0.043 Uiso 1 1 calc R
C3' C -0.08736(16) 0.3880(5) 0.36308(10) 0.0255(6) Uani 1 1 d .
C4' C -0.00890(17) 0.2414(4) 0.33775(10) 0.0250(6) Uani 1 1 d .
C5' C -0.01416(16) 0.2213(4) 0.27663(10) 0.0210(6) Uani 1 1 d .
H5' H -0.0754 0.1351 0.2672 0.025 Uiso 1 1 calc R
C6' C -0.02612(17) 0.4468(4) 0.24676(10) 0.0230(6) Uani 1 1 d .
H6' H 0.0374 0.5283 0.2536 0.028 Uiso 1 1 calc R
C7' C -0.10690(18) 0.5841(5) 0.27180(11) 0.0298(6) Uani 1 1 d .
H7'1 H -0.1085 0.7317 0.2549 0.036 Uiso 1 1 calc R
H7'2 H -0.1720 0.5137 0.2641 0.036 Uiso 1 1 calc R
C8' C -0.08995(19) 0.6081(5) 0.33268(11) 0.0319(7) Uani 1 1 d .
H8'1 H -0.1434 0.7002 0.3470 0.038 Uiso 1 1 calc R
H8'2 H -0.0264 0.6856 0.3400 0.038 Uiso 1 1 calc R
C9' C -0.18807(16) 0.2677(5) 0.35705(10) 0.0309(7) Uani 1 1 d .
H9'1 H -0.1843 0.1281 0.3768 0.046 Uiso 1 1 calc R
H9'2 H -0.2037 0.2390 0.3186 0.046 Uiso 1 1 calc R
H9'3 H -0.2400 0.3598 0.3719 0.046 Uiso 1 1 calc R
C10' C 0.07027(16) 0.0975(4) 0.25284(10) 0.0210(6) Uani 1 1 d .
C11' C 0.09185(16) 0.1437(4) 0.19841(10) 0.0197(6) Uani 1 1 d .
C12' C 0.04790(16) 0.2970(4) 0.16277(10) 0.0209(6) Uani 1 1 d .
C13' C -0.03988(16) 0.4229(4) 0.18375(10) 0.0229(6) Uani 1 1 d .
C14' C -0.13460(16) 0.2926(5) 0.16786(10) 0.0281(6) Uani 1 1 d .
H14D H -0.1436 0.2892 0.1283 0.042 Uiso 1 1 calc R
H14E H -0.1919 0.3638 0.1835 0.042 Uiso 1 1 calc R
H14F H -0.1285 0.1420 0.1817 0.042 Uiso 1 1 calc R
C15' C -0.04756(19) 0.6509(4) 0.15751(11) 0.0292(6) Uani 1 1 d .
H15D H 0.0109 0.7380 0.1683 0.044 Uiso 1 1 calc R
H15E H -0.1073 0.7252 0.1694 0.044 Uiso 1 1 calc R
H15F H -0.0512 0.6354 0.1180 0.044 Uiso 1 1 calc R
C16' C 0.13677(16) -0.0598(4) 0.27043(10) 0.0229(6) Uani 1 1 d .
H16' H 0.1411 -0.1219 0.3057 0.027 Uiso 1 1 calc R
C17' C 0.17053(17) 0.0119(4) 0.18299(10) 0.0214(6) Uani 1 1 d .
C18' C 0.20912(17) 0.0267(4) 0.13161(10) 0.0232(6) Uani 1 1 d .
H18' H 0.2620 -0.0651 0.1213 0.028 Uiso 1 1 calc R
C19' C 0.16717(17) 0.1812(4) 0.09607(10) 0.0226(6) Uani 1 1 d .
C20' C 0.08711(16) 0.3139(4) 0.11231(10) 0.0233(6) Uani 1 1 d .
H20' H 0.0596 0.4184 0.0874 0.028 Uiso 1 1 calc R
C21' C 0.20907(17) 0.2286(5) 0.04107(10) 0.0265(6) Uani 1 1 d .
C22' C 0.12697(19) 0.2737(5) -0.00057(10) 0.0336(7) Uani 1 1 d .
H22' H 0.0800 0.1592 -0.0064 0.040 Uiso 1 1 calc R
C23' C 0.1127(2) 0.4521(6) -0.02968(11) 0.0457(8) Uani 1 1 d .
H23C H 0.1572 0.5723 -0.0256 0.055 Uiso 1 1 calc R
H23D H 0.0578 0.4611 -0.0548 0.055 Uiso 1 1 calc R
C24' C 0.27893(19) 0.4260(5) 0.04774(11) 0.0381(7) Uani 1 1 d .
H24D H 0.3050 0.4646 0.0125 0.057 Uiso 1 1 calc R
H24E H 0.3339 0.3883 0.0731 0.057 Uiso 1 1 calc R
H24F H 0.2425 0.5515 0.0619 0.057 Uiso 1 1 calc R
C25' C 0.2687(2) 0.0328(5) 0.01941(11) 0.0397(8) Uani 1 1 d .
H25D H 0.2254 -0.0958 0.0154 0.060 Uiso 1 1 calc R
H25E H 0.3239 -0.0010 0.0450 0.060 Uiso 1 1 calc R
H25F H 0.2946 0.0712 -0.0159 0.060 Uiso 1 1 calc R
N1 N 0.29140(15) 0.3876(4) 0.25386(9) 0.0242(5) Uani 1 1 d .
N1' N 0.19675(15) -0.1131(4) 0.22794(9) 0.0237(5) Uani 1 1 d .
O1 O 0.43307(12) 0.7335(3) 0.12848(7) 0.0337(5) Uani 1 1 d .
O1' O 0.05128(13) 0.1408(3) 0.36540(7) 0.0349(5) Uani 1 1 d .
H1N H 0.245(2) 0.301(5) 0.2470(11) 0.038(9) Uiso 1 1 d .
H1N' H 0.244(2) -0.195(5) 0.2334(12) 0.038(9) Uiso 1 1 d .

loop_
_atom_site_aniso_label
_atom_site_aniso_U_11
_atom_site_aniso_U_22
_atom_site_aniso_U_33
_atom_site_aniso_U_23
_atom_site_aniso_U_13
_atom_site_aniso_U_12
C1 0.0384(17) 0.052(2) 0.0316(16) 0.0135(16) -0.0037(13) -0.0077(16)
C2 0.0250(14) 0.0425(18) 0.0255(15) 0.0001(13) 0.0017(11) -0.0051(13)
C3 0.0185(12) 0.0265(15) 0.0264(14) 0.0006(12) 0.0020(11) -0.0019(11)
C4 0.0190(13) 0.0244(14) 0.0263(14) -0.0027(12) 0.0019(11) 0.0045(11)
C5 0.0152(12) 0.0199(13) 0.0249(13) -0.0020(12) 0.0010(10) 0.0002(11)
C6 0.0175(12) 0.0185(13) 0.0236(13) -0.0002(11) 0.0009(10) -0.0003(11)
C7 0.0278(14) 0.0215(14) 0.0267(14) -0.0024(12) 0.0015(11) -0.0078(12)
C8 0.0234(14) 0.0209(15) 0.0301(15) 0.0018(12) 0.0050(11) -0.0026(11)
C9 0.0254(14) 0.0292(15) 0.0340(15) -0.0043(13) 0.0058(12) 0.0023(12)
C10 0.0196(13) 0.0175(13) 0.0239(13) 0.0005(11) 0.0007(10) 0.0041(11)
C11 0.0154(12) 0.0169(13) 0.0244(14) 0.0006(11) -0.0003(10) 0.0014(11)
C12 0.0146(12) 0.0207(14) 0.0237(13) 0.0001(11) -0.0001(10) 0.0002(11)
C13 0.0186(12) 0.0190(13) 0.0218(13) -0.0008(11) 0.0014(10) -0.0024(11)
C14 0.0213(13) 0.0275(15) 0.0282(14) 0.0039(12) 0.0007(11) 0.0016(12)
C15 0.0272(14) 0.0234(14) 0.0257(14) 0.0003(12) -0.0005(11) -0.0049(12)
C16 0.0207(13) 0.0204(13) 0.0264(14) -0.0053(12) 0.0029(11) -0.0001(11)
C17 0.0176(13) 0.0189(14) 0.0295(15) 0.0021(12) -0.0014(11) 0.0021(11)
C18 0.0164(12) 0.0245(14) 0.0320(15) 0.0049(12) 0.0021(11) -0.0028(11)
C19 0.0202(13) 0.0266(15) 0.0272(14) 0.0064(12) 0.0028(11) 0.0027(12)
C20 0.0214(13) 0.0275(15) 0.0250(13) 0.0017(12) 0.0007(10) -0.0022(12)
C21 0.0228(14) 0.0300(15) 0.0289(15) 0.0061(12) 0.0033(11) -0.0034(12)
C22 0.0319(15) 0.0337(16) 0.0322(15) 0.0092(14) 0.0090(12) 0.0043(13)
C23 0.0466(17) 0.0340(17) 0.0308(16) 0.0025(14) 0.0113(13) 0.0005(15)
C24 0.0298(14) 0.0309(16) 0.0348(16) 0.0068(13) 0.0015(12) 0.0023(13)
C25 0.0298(14) 0.0413(18) 0.0346(16) 0.0085(15) 0.0047(12) -0.0068(14)
C1' 0.0385(18) 0.067(2) 0.0407(19) -0.0271(18) -0.0065(14) 0.0124(17)
C2' 0.0235(14) 0.054(2) 0.0307(16) -0.0101(15) 0.0002(12) 0.0056(15)
C3' 0.0179(13) 0.0318(16) 0.0271(14) -0.0063(12) 0.0026(11) 0.0012(12)
C4' 0.0200(13) 0.0229(14) 0.0321(15) -0.0035(13) 0.0018(11) -0.0057(12)
C5' 0.0161(12) 0.0199(13) 0.0269(13) -0.0019(12) 0.0017(10) 0.0009(11)
C6' 0.0191(12) 0.0181(13) 0.0319(15) -0.0058(12) 0.0023(11) -0.0006(11)
C7' 0.0307(15) 0.0233(15) 0.0359(16) 0.0003(13) 0.0077(12) 0.0080(12)
C8' 0.0259(14) 0.0290(16) 0.0413(17) -0.0089(14) 0.0067(12) 0.0016(13)
C9' 0.0260(14) 0.0403(17) 0.0266(14) -0.0006(14) 0.0046(11) -0.0041(13)
C10' 0.0192(13) 0.0178(13) 0.0264(14) -0.0018(11) 0.0034(10) -0.0030(11)
C11' 0.0156(12) 0.0186(13) 0.0249(14) -0.0029(11) 0.0011(10) -0.0019(10)
C12' 0.0159(12) 0.0205(14) 0.0262(14) -0.0011(11) -0.0020(10) -0.0026(11)
C13' 0.0177(12) 0.0213(14) 0.0297(14) -0.0014(12) 0.0012(10) 0.0018(11)
C14' 0.0224(13) 0.0285(15) 0.0332(15) -0.0036(13) -0.0028(11) -0.0018(12)
C15' 0.0281(15) 0.0249(15) 0.0345(16) 0.0012(13) 0.0005(12) 0.0038(12)
C16' 0.0222(13) 0.0212(13) 0.0255(13) 0.0011(12) 0.0044(11) -0.0002(11)
C17' 0.0188(13) 0.0173(13) 0.0281(15) -0.0021(11) -0.0007(11) -0.0009(10)
C18' 0.0207(13) 0.0221(14) 0.0269(15) -0.0030(12) 0.0034(11) 0.0005(11)
C19' 0.0209(13) 0.0204(14) 0.0267(14) -0.0034(11) 0.0035(11) -0.0048(11)
C20' 0.0219(13) 0.0210(14) 0.0270(14) 0.0024(12) -0.0005(11) -0.0002(11)
C21' 0.0264(14) 0.0250(14) 0.0281(14) -0.0039(12) 0.0030(11) 0.0007(12)
C22' 0.0317(15) 0.0422(19) 0.0272(15) -0.0051(14) 0.0039(12) -0.0006(14)
C23' 0.059(2) 0.047(2) 0.0312(16) -0.0044(16) -0.0042(14) 0.0137(17)
C24' 0.0442(16) 0.0415(18) 0.0292(15) -0.0038(15) 0.0108(13) -0.0118(15)
C25' 0.0531(19) 0.0363(17) 0.0306(17) -0.0012(14) 0.0122(14) 0.0086(15)
N1 0.0195(11) 0.0198(12) 0.0330(13) -0.0026(10) -0.0009(10) -0.0054(10)
N1' 0.0197(11) 0.0180(12) 0.0335(13) 0.0016(10) 0.0026(10) 0.0044(10)
O1 0.0323(10) 0.0414(12) 0.0269(10) -0.0017(9) -0.0055(8) -0.0121(9)
O1' 0.0330(10) 0.0419(12) 0.0295(11) -0.0005(10) -0.0007(8) 0.0130(9)

loop_
_atom_type_symbol
_atom_type_description
_atom_type_scat_dispersion_real
_atom_type_scat_dispersion_imag
_atom_type_scat_source
C C 0.0181 0.0091 'International Tables Vol C Tables 4.2.6.8 and 6.1.1.4'
H H 0.0000 0.0000 'International Tables Vol C Tables 4.2.6.8 and 6.1.1.4'
N N 0.0311 0.0180 'International Tables Vol C Tables 4.2.6.8 and 6.1.1.4'
O O 0.0492 0.0322 'International Tables Vol C Tables 4.2.6.8 and 6.1.1.4'

loop_
_citation_id
_citation_doi
_citation_year
1 10.1016/j.tet.2014.11.010 2015

loop_
_geom_angle_atom_site_label_1
_geom_angle_atom_site_label_2
_geom_angle_atom_site_label_3
_geom_angle
C2 C1 H1A 120.0
C2 C1 H1B 120.0
H1A C1 H1B 120.0
C1 C2 C3 127.4(3)
C1 C2 H2 116.3
C3 C2 H2 116.3
C2 C3 C8 112.9(2)
C2 C3 C4 110.1(2)
C8 C3 C4 108.0(2)
C2 C3 C9 106.7(2)
C8 C3 C9 111.1(2)
C4 C3 C9 107.9(2)
O1 C4 C5 121.5(2)
O1 C4 C3 121.8(2)
C5 C4 C3 116.7(2)
C10 C5 C4 114.85(19)
C10 C5 C6 108.64(19)
C4 C5 C6 112.2(2)
C10 C5 H5 106.9
C4 C5 H5 106.9
C6 C5 H5 106.9
C7 C6 C13 113.04(19)
C7 C6 C5 110.42(19)
C13 C6 C5 113.24(19)
C7 C6 H6 106.5
C13 C6 H6 106.5
C5 C6 H6 106.5
C8 C7 C6 112.2(2)
C8 C7 H7A 109.2
C6 C7 H7A 109.2
C8 C7 H7B 109.2
C6 C7 H7B 109.2
H7A C7 H7B 107.9
C7 C8 C3 114.1(2)
C7 C8 H8A 108.7
C3 C8 H8A 108.7
C7 C8 H8B 108.7
C3 C8 H8B 108.7
H8A C8 H8B 107.6
C3 C9 H9A 109.5
C3 C9 H9B 109.5
H9A C9 H9B 109.5
C3 C9 H9C 109.5
H9A C9 H9C 109.5
H9B C9 H9C 109.5
C16 C10 C11 106.4(2)
C16 C10 C5 136.0(2)
C11 C10 C5 117.4(2)
C12 C11 C17 122.0(2)
C12 C11 C10 129.2(2)
C17 C11 C10 108.7(2)
C20 C12 C11 116.6(2)
C20 C12 C13 126.7(2)
C11 C12 C13 116.7(2)
C12 C13 C15 110.60(19)
C12 C13 C14 107.1(2)
C15 C13 C14 109.02(19)
C12 C13 C6 109.22(18)
C15 C13 C6 109.2(2)
C14 C13 C6 111.68(19)
C13 C14 H14A 109.5
C13 C14 H14B 109.5
H14A C14 H14B 109.5
C13 C14 H14C 109.5
H14A C14 H14C 109.5
H14B C14 H14C 109.5
C13 C15 H15A 109.5
C13 C15 H15B 109.5
H15A C15 H15B 109.5
C13 C15 H15C 109.5
H15A C15 H15C 109.5
H15B C15 H15C 109.5
C10 C16 N1 108.8(2)
C10 C16 H16 125.6
N1 C16 H16 125.6
N1 C17 C18 132.6(2)
N1 C17 C11 106.3(2)
C18 C17 C11 121.1(2)
C19 C18 C17 117.5(2)
C19 C18 H18 121.2
C17 C18 H18 121.2
C18 C19 C20 120.5(2)
C18 C19 C21 122.3(2)
C20 C19 C21 117.2(2)
C12 C20 C19 122.3(2)
C12 C20 H20 118.9
C19 C20 H20 118.9
C22 C21 C19 108.8(2)
C22 C21 C25 107.1(2)
C19 C21 C25 112.5(2)
C22 C21 C24 111.8(2)
C19 C21 C24 108.6(2)
C25 C21 C24 108.1(2)
C23 C22 C21 127.7(3)
C23 C22 H22 116.2
C21 C22 H22 116.2
C22 C23 H23A 120.0
C22 C23 H23B 120.0
H23A C23 H23B 120.0
C21 C24 H24A 109.5
C21 C24 H24B 109.5
H24A C24 H24B 109.5
C21 C24 H24C 109.5
H24A C24 H24C 109.5
H24B C24 H24C 109.5
C21 C25 H25A 109.5
C21 C25 H25B 109.5
H25A C25 H25B 109.5
C21 C25 H25C 109.5
H25A C25 H25C 109.5
H25B C25 H25C 109.5
C2' C1' H1'1 120.0
C2' C1' H1'2 120.0
H1'1 C1' H1'2 120.0
C1' C2' C3' 126.6(3)
C1' C2' H2' 116.7
C3' C2' H2' 116.7
C2' C3' C8' 112.6(2)
C2' C3' C4' 110.3(2)
C8' C3' C4' 108.1(2)
C2' C3' C9' 106.8(2)
C8' C3' C9' 111.2(2)
C4' C3' C9' 107.7(2)
O1' C4' C5' 121.8(2)
O1' C4' C3' 121.6(2)
C5' C4' C3' 116.5(2)
C10' C5' C4' 115.0(2)
C10' C5' C6' 108.7(2)
C4' C5' C6' 113.5(2)
C10' C5' H5' 106.3
C4' C5' H5' 106.3
C6' C5' H5' 106.3
C7' C6' C5' 110.6(2)
C7' C6' C13' 113.2(2)
C5' C6' C13' 113.2(2)
C7' C6' H6' 106.4
C5' C6' H6' 106.4
C13' C6' H6' 106.4
C8' C7' C6' 111.8(2)
C8' C7' H7'1 109.3
C6' C7' H7'1 109.3
C8' C7' H7'2 109.3
C6' C7' H7'2 109.3
H7'1 C7' H7'2 107.9
C7' C8' C3' 113.6(2)
C7' C8' H8'1 108.8
C3' C8' H8'1 108.8
C7' C8' H8'2 108.8
C3' C8' H8'2 108.8
H8'1 C8' H8'2 107.7
C3' C9' H9'1 109.5
C3' C9' H9'2 109.5
H9'1 C9' H9'2 109.5
C3' C9' H9'3 109.5
H9'1 C9' H9'3 109.5
H9'2 C9' H9'3 109.5
C16' C10' C11' 106.4(2)
C16' C10' C5' 136.3(2)
C11' C10' C5' 117.3(2)
C17' C11' C12' 121.4(2)
C17' C11' C10' 109.4(2)
C12' C11' C10' 129.2(2)
C20' C12' C11' 116.7(2)
C20' C12' C13' 127.1(2)
C11' C12' C13' 116.1(2)
C12' C13' C15' 110.7(2)
C12' C13' C14' 107.8(2)
C15' C13' C14' 108.4(2)
C12' C13' C6' 108.74(19)
C15' C13' C6' 109.8(2)
C14' C13' C6' 111.4(2)
C13' C14' H14D 109.5
C13' C14' H14E 109.5
H14D C14' H14E 109.5
C13' C14' H14F 109.5
H14D C14' H14F 109.5
H14E C14' H14F 109.5
C13' C15' H15D 109.5
C13' C15' H15E 109.5
H15D C15' H15E 109.5
C13' C15' H15F 109.5
H15D C15' H15F 109.5
H15E C15' H15F 109.5
C10' C16' N1' 108.5(2)
C10' C16' H16' 125.7
N1' C16' H16' 125.7
N1' C17' C18' 132.4(2)
N1' C17' C11' 105.8(2)
C18' C17' C11' 121.8(2)
C19' C18' C17' 117.4(2)
C19' C18' H18' 121.3
C17' C18' H18' 121.3
C18' C19' C20' 120.1(2)
C18' C19' C21' 122.3(2)
C20' C19' C21' 117.3(2)
C12' C20' C19' 122.5(2)
C12' C20' H20' 118.7
C19' C20' H20' 118.7
C22' C21' C19' 110.7(2)
C22' C21' C24' 111.4(2)
C19' C21' C24' 107.6(2)
C22' C21' C25' 106.5(2)
C19' C21' C25' 112.4(2)
C24' C21' C25' 108.3(2)
C23' C22' C21' 127.8(3)
C23' C22' H22' 116.1
C21' C22' H22' 116.1
C22' C23' H23C 120.0
C22' C23' H23D 120.0
H23C C23' H23D 120.0
C21' C24' H24D 109.5
C21' C24' H24E 109.5
H24D C24' H24E 109.5
C21' C24' H24F 109.5
H24D C24' H24F 109.5
H24E C24' H24F 109.5
C21' C25' H25D 109.5
C21' C25' H25E 109.5
H25D C25' H25E 109.5
C21' C25' H25F 109.5
H25D C25' H25F 109.5
H25E C25' H25F 109.5
C17 N1 C16 109.7(2)
C17 N1 H1N 128(2)
C16 N1 H1N 122(2)
C17' N1' C16' 109.8(2)
C17' N1' H1N' 130(2)
C16' N1' H1N' 120(2)

loop_
_geom_bond_atom_site_label_1
_geom_bond_atom_site_label_2
_geom_bond_distance
C1 C2 1.313(4)
C1 H1A 0.9500
C1 H1B 0.9500
C2 C3 1.497(4)
C2 H2 0.9500
C3 C8 1.530(4)
C3 C4 1.533(3)
C3 C9 1.553(3)
C4 O1 1.206(3)
C4 C5 1.518(3)
C5 C10 1.496(3)
C5 C6 1.575(3)
C5 H5 1.0000
C6 C7 1.526(3)
C6 C13 1.569(3)
C6 H6 1.0000
C7 C8 1.522(3)
C7 H7A 0.9900
C7 H7B 0.9900
C8 H8A 0.9900
C8 H8B 0.9900
C9 H9A 0.9800
C9 H9B 0.9800
C9 H9C 0.9800
C10 C16 1.374(3)
C10 C11 1.414(3)
C11 C12 1.392(3)
C11 C17 1.399(3)
C12 C20 1.372(3)
C12 C13 1.527(3)
C13 C15 1.529(3)
C13 C14 1.542(3)
C14 H14A 0.9800
C14 H14B 0.9800
C14 H14C 0.9800
C15 H15A 0.9800
C15 H15B 0.9800
C15 H15C 0.9800
C16 N1 1.381(3)
C16 H16 0.9500
C17 N1 1.374(3)
C17 C18 1.397(3)
C18 C19 1.379(4)
C18 H18 0.9500
C19 C20 1.426(3)
C19 C21 1.528(3)
C20 H20 0.9500
C21 C22 1.508(4)
C21 C25 1.532(3)
C21 C24 1.535(3)
C22 C23 1.316(4)
C22 H22 0.9500
C23 H23A 0.9500
C23 H23B 0.9500
C24 H24A 0.9800
C24 H24B 0.9800
C24 H24C 0.9800
C25 H25A 0.9800
C25 H25B 0.9800
C25 H25C 0.9800
C1' C2' 1.319(4)
C1' H1'1 0.9500
C1' H1'2 0.9500
C2' C3' 1.500(3)
C2' H2' 0.9500
C3' C8' 1.535(4)
C3' C4' 1.537(3)
C3' C9' 1.548(3)
C4' O1' 1.208(3)
C4' C5' 1.513(3)
C5' C10' 1.506(3)
C5' C6' 1.564(3)
C5' H5' 1.0000
C6' C7' 1.525(3)
C6' C13' 1.567(3)
C6' H6' 1.0000
C7' C8' 1.519(4)
C7' H7'1 0.9900
C7' H7'2 0.9900
C8' H8'1 0.9900
C8' H8'2 0.9900
C9' H9'1 0.9800
C9' H9'2 0.9800
C9' H9'3 0.9800
C10' C16' 1.372(3)
C10' C11' 1.415(3)
C11' C17' 1.397(3)
C11' C12' 1.399(3)
C12' C20' 1.377(3)
C12' C13' 1.520(3)
C13' C15' 1.533(4)
C13' C14' 1.544(3)
C14' H14D 0.9800
C14' H14E 0.9800
C14' H14F 0.9800
C15' H15D 0.9800
C15' H15E 0.9800
C15' H15F 0.9800
C16' N1' 1.389(3)
C16' H16' 0.9500
C17' N1' 1.380(3)
C17' C18' 1.393(3)
C18' C19' 1.392(3)
C18' H18' 0.9500
C19' C20' 1.421(3)
C19' C21' 1.519(3)
C20' H20' 0.9500
C21' C22' 1.508(3)
C21' C24' 1.533(4)
C21' C25' 1.545(4)
C22' C23' 1.312(4)
C22' H22' 0.9500
C23' H23C 0.9500
C23' H23D 0.9500
C24' H24D 0.9800
C24' H24E 0.9800
C24' H24F 0.9800
C25' H25D 0.9800
C25' H25E 0.9800
C25' H25F 0.9800
N1 H1N 0.84(3)
N1' H1N' 0.82(3)
